data_4088382
loop_
_publ_author_name
'Ouyang, Zhenwu'
'Meng, Yinshan'
'Cheng, Jun'
'Xiao, Jie'
'Gao, Song'
'Deng, Liang'

_publ_section_title
;
 Three- and Four-Coordinate Homoleptic Iron(I)--NHC Complexes: Synthesis
 and Characterization
;
_journal_issue 10
_journal_name_full Organometallics
_journal_page_first 1361
_journal_paper_doi 10.1021/acs.organomet.6b00047
_journal_volume 35
_journal_year 2016
_chemical_formula_moiety 'C36 H64 Fe N8, C24 H20 B'
_chemical_formula_sum 'C60 H84 B Fe N8'
_chemical_formula_weight 984.01
_space_group_crystal_system triclinic
_space_group_IT_number 2
_space_group_name_Hall '-P 1'
_space_group_name_H-M_alt 'P -1'
_atom_sites_solution_hydrogens geom
_audit_creation_date 2016-01-19
_audit_creation_method
;
Olex2 1.2
(compiled 2014.07.22 svn.r2960 for OlexSys, GUI svn.r4862)
;
_cell_angle_alpha 98.120(3)
_cell_angle_beta 97.916(3)
_cell_angle_gamma 90.190(3)
_cell_formula_units_Z 2
_cell_length_a 12.036(2)
_cell_length_b 12.076(2)
_cell_length_c 19.667(4)
_cell_measurement_reflns_used 5557
_cell_measurement_temperature 140(2)
_cell_measurement_theta_max 26.880
_cell_measurement_theta_min 2.44
_cell_volume 2802.2(9)
_computing_cell_refinement 'SAINT v7.68A (Bruker, 2009)'
_computing_data_reduction 'SAINT v7.68A (Bruker, 2009)'
_computing_molecular_graphics 'Olex2 (Dolomanov et al., 2009)'
_computing_publication_material 'Olex2 (Dolomanov et al., 2009)'
_computing_structure_refinement 'XL (Sheldrick, 2008)'
_diffrn_ambient_temperature 140.15
_diffrn_measured_fraction_theta_full 0.982
_diffrn_measured_fraction_theta_max 0.983
_diffrn_measurement_device_type 'Bruker APEX-II CCD'
_diffrn_measurement_method '\f and \w scans'
_diffrn_radiation_monochromator graphite
_diffrn_radiation_type MoK\a
_diffrn_radiation_wavelength 0.71073
_diffrn_reflns_av_R_equivalents 0.0432
_diffrn_reflns_av_unetI/netI 0.0728
_diffrn_reflns_Laue_measured_fraction_full 0.982
_diffrn_reflns_Laue_measured_fraction_max 0.983
_diffrn_reflns_limit_h_max 14
_diffrn_reflns_limit_h_min -14
_diffrn_reflns_limit_k_max 14
_diffrn_reflns_limit_k_min -14
_diffrn_reflns_limit_l_max 21
_diffrn_reflns_limit_l_min -24
_diffrn_reflns_number 19382
_diffrn_reflns_point_group_measured_fraction_full 0.982
_diffrn_reflns_point_group_measured_fraction_max 0.983
_diffrn_reflns_theta_full 25.242
_diffrn_reflns_theta_max 25.999
_diffrn_reflns_theta_min 1.056
_diffrn_standards_number 0
_exptl_absorpt_coefficient_mu 0.314
_exptl_absorpt_correction_T_max 0.7461
_exptl_absorpt_correction_T_min 0.5813
_exptl_absorpt_correction_type multi-scan
_exptl_absorpt_process_details
;
 TWINABS-2008/4 (Bruker,2010) was used for absorption correction.
 
For component 1:
 wR2(int) was 0.0706 before and 0.0547 after correction.
 The Ratio of minimum to maximum transmission is 0.84.
 The \l/2 correction factor is Not present

Final HKLF 4 output contains 21384 reflections, Rint = 0.0851
 (5522 with I > 3sig(I), Rint = 0.0740)
;
_exptl_crystal_colour orange
_exptl_crystal_density_diffrn 1.166
_exptl_crystal_description block
_exptl_crystal_F_000 1062
_exptl_crystal_size_max 0.35
_exptl_crystal_size_mid 0.2
_exptl_crystal_size_min 0.18
_refine_diff_density_max 2.573
_refine_diff_density_min -0.698
_refine_diff_density_rms 0.096
_refine_ls_extinction_method none
_refine_ls_goodness_of_fit_ref 1.081
_refine_ls_hydrogen_treatment constr
_refine_ls_matrix_type full
_refine_ls_number_parameters 647
_refine_ls_number_reflns 10807
_refine_ls_number_restraints 0
_refine_ls_restrained_S_all 1.081
_refine_ls_R_factor_all 0.1010
_refine_ls_R_factor_gt 0.0780
_refine_ls_shift/su_max 0.027
_refine_ls_shift/su_mean 0.001
_refine_ls_structure_factor_coef Fsqd
_refine_ls_weighting_details 'w=1/[\s^2^(Fo^2^)+(0.1240P)^2^+3.7871P] where P=(Fo^2^+2Fc^2^)/3'
_refine_ls_weighting_scheme calc
_refine_ls_wR_factor_gt 0.2124
_refine_ls_wR_factor_ref 0.2278
_reflns_Friedel_coverage 0.000
_reflns_number_gt 8229
_reflns_number_total 10807
_reflns_threshold_expression 'I > 2\s(I)'
_cod_data_source_file om6b00047_si_002.cif
_cod_data_source_block 2
_cod_original_cell_volume 2802.1(9)
_cod_database_code 4088382
_shelxl_version_number 2014-3
_shelx_space_group_comment
;
The symmetry employed for this shelxl refinement is uniquely defined
by the following loop, which should always be used as a source of
symmetry information in preference to the above space-group names.
They are only intended as comments.
;
_shelx_estimated_absorpt_t_max 0.946
_shelx_estimated_absorpt_t_min 0.898
_olex2_refinement_description
;
1. Fixed Uiso
 At 1.2 times of:
  All C(H) groups, All C(H,H) groups
 At 1.5 times of:
  All C(H,H,H) groups
2.a Secondary CH2 refined with riding coordinates:
 C9(H9A,H9B), C11(H11A,H11B), C17(H17A,H17B), C19(H19A,H19B), C25(H25A,H25B),
 C27(H27A,H27B), C33(H33A,H33B), C35(H35A,H35B)
2.b Aromatic/amide H refined with riding coordinates:
 C38(H38), C39(H39), C40(H40), C41(H41), C42(H42), C44(H44), C45(H45),
 C46(H46), C47(H47), C48(H48), C50(H50), C51(H51), C52(H52), C53(H53), C54(H54),
  C56(H56), C57(H57), C58(H58), C59(H59), C60(H60)
2.c Idealised Me refined as rotating group:
 C7(H7A,H7B,H7C), C8(H8A,H8B,H8C), C10(H10A,H10B,H10C), C12(H12A,H12B,H12C),
 C15(H15A,H15B,H15C), C16(H16A,H16B,H16C), C18(H18A,H18B,H18C), C20(H20A,H20B,
 H20C), C23(H23A,H23B,H23C), C24(H24A,H24B,H24C), C26(H26A,H26B,H26C), C28(H28A,
 H28B,H28C), C31(H31A,H31B,H31C), C32(H32A,H32B,H32C), C34(H34A,H34B,H34C),
 C36(H36A,H36B,H36C)
;
_olex2_submission_special_instructions 'No special instructions were received'

loop_
_space_group_symop_operation_xyz
'x, y, z'
'-x, -y, -z'

loop_
_atom_site_label
_atom_site_type_symbol
_atom_site_fract_x
_atom_site_fract_y
_atom_site_fract_z
_atom_site_U_iso_or_equiv
_atom_site_adp_type
_atom_site_occupancy
_atom_site_site_symmetry_order
_atom_site_calc_flag
_atom_site_refinement_flags_posn
Fe1 Fe 0.30771(4) 0.19510(4) 0.24989(3) 0.01509(16) Uani 1 1 d .
N1 N 0.2305(3) 0.3247(3) 0.13102(16) 0.0192(7) Uani 1 1 d .
N2 N 0.0832(3) 0.2764(3) 0.16972(17) 0.0210(7) Uani 1 1 d .
N3 N 0.1753(3) 0.1701(2) 0.36795(16) 0.0179(6) Uani 1 1 d .
N4 N 0.2242(3) 0.0061(3) 0.32798(16) 0.0203(7) Uani 1 1 d .
N5 N 0.3366(3) 0.0124(3) 0.13041(16) 0.0195(7) Uani 1 1 d .
N6 N 0.5011(3) 0.0726(3) 0.17616(16) 0.0200(7) Uani 1 1 d .
N7 N 0.4891(3) 0.2768(3) 0.37070(16) 0.0192(7) Uani 1 1 d .
N8 N 0.4302(3) 0.4209(3) 0.32561(16) 0.0207(7) Uani 1 1 d .
B1 B 0.8105(4) 0.7002(4) 0.2488(2) 0.0255(10) Uani 1 1 d .
C1 C 0.1977(3) 0.2674(3) 0.18067(19) 0.0179(7) Uani 1 1 d .
C2 C 0.2312(3) 0.1150(3) 0.31718(19) 0.0174(7) Uani 1 1 d .
C3 C 0.3897(3) 0.0892(3) 0.18244(18) 0.0182(7) Uani 1 1 d .
C4 C 0.4119(3) 0.3070(3) 0.31902(19) 0.0183(7) Uani 1 1 d .
C5 C 0.1396(4) 0.3684(3) 0.0913(2) 0.0252(9) Uani 1 1 d .
C6 C 0.0474(4) 0.3386(4) 0.1165(2) 0.0286(9) Uani 1 1 d .
C7 C 0.1532(4) 0.4381(4) 0.0362(2) 0.0352(10) Uani 1 1 d .
H7A H 0.0820 0.4735 0.0227 0.053 Uiso 1 1 calc GR
H7B H 0.1752 0.3906 -0.0042 0.053 Uiso 1 1 calc GR
H7C H 0.2114 0.4959 0.0538 0.053 Uiso 1 1 calc GR
C8 C -0.0724(4) 0.3686(5) 0.0981(3) 0.0515(15) Uani 1 1 d .
H8A H -0.0764 0.4275 0.0683 0.077 Uiso 1 1 calc GR
H8B H -0.1041 0.3957 0.1406 0.077 Uiso 1 1 calc GR
H8C H -0.1153 0.3024 0.0734 0.077 Uiso 1 1 calc GR
C9 C 0.3476(3) 0.3406(3) 0.1223(2) 0.0221(8) Uani 1 1 d .
H9A H 0.3960 0.3194 0.1631 0.027 Uiso 1 1 calc R
H9B H 0.3621 0.4210 0.1210 0.027 Uiso 1 1 calc R
C10 C 0.3809(4) 0.2729(4) 0.0567(2) 0.0337(10) Uani 1 1 d .
H10A H 0.3748 0.1928 0.0598 0.050 Uiso 1 1 calc GR
H10B H 0.4585 0.2923 0.0523 0.050 Uiso 1 1 calc GR
H10C H 0.3308 0.2901 0.0161 0.050 Uiso 1 1 calc GR
C11 C 0.0064(3) 0.2244(4) 0.2085(2) 0.0252(9) Uani 1 1 d .
H11A H -0.0468 0.2811 0.2249 0.030 Uiso 1 1 calc R
H11B H 0.0503 0.1998 0.2499 0.030 Uiso 1 1 calc R
C12 C -0.0597(4) 0.1249(4) 0.1662(3) 0.0390(11) Uani 1 1 d .
H12A H -0.1013 0.1479 0.1243 0.058 Uiso 1 1 calc GR
H12B H -0.1124 0.0968 0.1939 0.058 Uiso 1 1 calc GR
H12C H -0.0080 0.0656 0.1531 0.058 Uiso 1 1 calc GR
C13 C 0.1332(3) 0.0971(3) 0.4075(2) 0.0237(8) Uani 1 1 d .
C14 C 0.1633(4) -0.0063(3) 0.3824(2) 0.0264(9) Uani 1 1 d .
C15 C 0.0644(4) 0.1341(4) 0.4643(2) 0.0346(10) Uani 1 1 d .
H15A H 0.0189 0.0708 0.4719 0.052 Uiso 1 1 calc GR
H15B H 0.0151 0.1942 0.4510 0.052 Uiso 1 1 calc GR
H15C H 0.1144 0.1616 0.5071 0.052 Uiso 1 1 calc GR
C16 C 0.1363(5) -0.1170(4) 0.4023(3) 0.0473(14) Uani 1 1 d .
H16A H 0.2039 -0.1463 0.4267 0.071 Uiso 1 1 calc GR
H16B H 0.1092 -0.1693 0.3605 0.071 Uiso 1 1 calc GR
H16C H 0.0781 -0.1081 0.4328 0.071 Uiso 1 1 calc GR
C17 C 0.1569(3) 0.2909(3) 0.3764(2) 0.0244(8) Uani 1 1 d .
H17A H 0.0761 0.3040 0.3778 0.029 Uiso 1 1 calc R
H17B H 0.1776 0.3211 0.3355 0.029 Uiso 1 1 calc R
C18 C 0.2234(4) 0.3543(4) 0.4414(2) 0.0323(10) Uani 1 1 d .
H18A H 0.2035 0.3250 0.4822 0.048 Uiso 1 1 calc GR
H18B H 0.2059 0.4339 0.4446 0.048 Uiso 1 1 calc GR
H18C H 0.3038 0.3451 0.4394 0.048 Uiso 1 1 calc GR
C19 C 0.2727(4) -0.0879(3) 0.2875(2) 0.0269(9) Uani 1 1 d .
H19A H 0.2919 -0.0638 0.2444 0.032 Uiso 1 1 calc R
H19B H 0.2157 -0.1492 0.2741 0.032 Uiso 1 1 calc R
C20 C 0.3774(4) -0.1325(4) 0.3266(3) 0.0394(11) Uani 1 1 d .
H20A H 0.4378 -0.0756 0.3345 0.059 Uiso 1 1 calc GR
H20B H 0.4011 -0.2002 0.2990 0.059 Uiso 1 1 calc GR
H20C H 0.3608 -0.1505 0.3712 0.059 Uiso 1 1 calc GR
C21 C 0.4121(4) -0.0523(3) 0.0941(2) 0.0252(9) Uani 1 1 d .
C22 C 0.5164(3) -0.0137(3) 0.1234(2) 0.0240(8) Uani 1 1 d .
C23 C 0.3769(4) -0.1440(4) 0.0368(2) 0.0356(11) Uani 1 1 d .
H23A H 0.3501 -0.1124 -0.0055 0.053 Uiso 1 1 calc GR
H23B H 0.3165 -0.1887 0.0490 0.053 Uiso 1 1 calc GR
H23C H 0.4410 -0.1917 0.0289 0.053 Uiso 1 1 calc GR
C24 C 0.6282(4) -0.0577(4) 0.1102(3) 0.0395(11) Uani 1 1 d .
H24A H 0.6733 -0.0671 0.1544 0.059 Uiso 1 1 calc GR
H24B H 0.6666 -0.0048 0.0874 0.059 Uiso 1 1 calc GR
H24C H 0.6182 -0.1301 0.0803 0.059 Uiso 1 1 calc GR
C25 C 0.2151(3) -0.0043(3) 0.1166(2) 0.0245(8) Uani 1 1 d .
H25A H 0.1817 0.0348 0.1564 0.029 Uiso 1 1 calc R
H25B H 0.1971 -0.0851 0.1131 0.029 Uiso 1 1 calc R
C26 C 0.1611(4) 0.0376(4) 0.0505(2) 0.0370(11) Uani 1 1 d .
H26A H 0.1772 0.1180 0.0538 0.056 Uiso 1 1 calc GR
H26B H 0.0798 0.0243 0.0447 0.056 Uiso 1 1 calc GR
H26C H 0.1917 -0.0024 0.0106 0.056 Uiso 1 1 calc GR
C27 C 0.5940(3) 0.1405(4) 0.2180(2) 0.0275(9) Uani 1 1 d .
H27A H 0.6541 0.0902 0.2336 0.033 Uiso 1 1 calc R
H27B H 0.5669 0.1806 0.2599 0.033 Uiso 1 1 calc R
C28 C 0.6428(4) 0.2247(4) 0.1801(3) 0.0392(11) Uani 1 1 d .
H28A H 0.6558 0.1883 0.1341 0.059 Uiso 1 1 calc GR
H28B H 0.7141 0.2548 0.2065 0.059 Uiso 1 1 calc GR
H28C H 0.5903 0.2858 0.1748 0.059 Uiso 1 1 calc GR
C29 C 0.5540(3) 0.3681(3) 0.4075(2) 0.0243(8) Uani 1 1 d .
C30 C 0.5176(3) 0.4585(3) 0.3788(2) 0.0264(9) Uani 1 1 d .
C31 C 0.6484(4) 0.3560(4) 0.4639(2) 0.0364(11) Uani 1 1 d .
H31A H 0.6896 0.4276 0.4778 0.055 Uiso 1 1 calc GR
H31B H 0.6992 0.2986 0.4469 0.055 Uiso 1 1 calc GR
H31C H 0.6181 0.3340 0.5039 0.055 Uiso 1 1 calc GR
C32 C 0.5630(4) 0.5765(4) 0.3925(3) 0.0396(11) Uani 1 1 d .
H32A H 0.5125 0.6244 0.4181 0.059 Uiso 1 1 calc GR
H32B H 0.5686 0.6034 0.3484 0.059 Uiso 1 1 calc GR
H32C H 0.6375 0.5790 0.4201 0.059 Uiso 1 1 calc GR
C33 C 0.5029(3) 0.1616(3) 0.3848(2) 0.0243(8) Uani 1 1 d .
H33A H 0.5838 0.1445 0.3892 0.029 Uiso 1 1 calc R
H33B H 0.4643 0.1106 0.3446 0.029 Uiso 1 1 calc R
C34 C 0.4578(4) 0.1380(4) 0.4498(2) 0.0322(10) Uani 1 1 d .
H34A H 0.4958 0.1877 0.4901 0.048 Uiso 1 1 calc GR
H34B H 0.4715 0.0600 0.4563 0.048 Uiso 1 1 calc GR
H34C H 0.3769 0.1510 0.4451 0.048 Uiso 1 1 calc GR
C35 C 0.3626(4) 0.4947(3) 0.2855(2) 0.0254(9) Uani 1 1 d .
H35A H 0.3191 0.4493 0.2445 0.030 Uiso 1 1 calc R
H35B H 0.4129 0.5463 0.2684 0.030 Uiso 1 1 calc R
C36 C 0.2815(4) 0.5633(4) 0.3269(2) 0.0377(11) Uani 1 1 d .
H36A H 0.2255 0.5132 0.3390 0.057 Uiso 1 1 calc GR
H36B H 0.2437 0.6167 0.2988 0.057 Uiso 1 1 calc GR
H36C H 0.3233 0.6041 0.3694 0.057 Uiso 1 1 calc GR
C37 C 0.9110(4) 0.7022(3) 0.2004(2) 0.0255(9) Uani 1 1 d .
C38 C 1.0124(4) 0.6483(4) 0.2112(2) 0.0296(9) Uani 1 1 d .
H38 H 1.0259 0.6072 0.2492 0.035 Uiso 1 1 calc R
C39 C 1.0961(4) 0.6523(4) 0.1679(3) 0.0379(11) Uani 1 1 d .
H39 H 1.1639 0.6136 0.1767 0.045 Uiso 1 1 calc R
C40 C 1.0798(4) 0.7121(4) 0.1130(2) 0.0380(11) Uani 1 1 d .
H40 H 1.1358 0.7145 0.0836 0.046 Uiso 1 1 calc R
C41 C 0.9816(5) 0.7681(4) 0.1012(3) 0.0409(12) Uani 1 1 d .
H41 H 0.9703 0.8113 0.0641 0.049 Uiso 1 1 calc R
C42 C 0.8985(4) 0.7618(4) 0.1435(2) 0.0349(10) Uani 1 1 d .
H42 H 0.8303 0.7995 0.1334 0.042 Uiso 1 1 calc R
C43 C 0.8045(3) 0.8229(3) 0.2984(2) 0.0256(9) Uani 1 1 d .
C44 C 0.8605(4) 0.9200(3) 0.2889(2) 0.0296(9) Uani 1 1 d .
H44 H 0.9048 0.9165 0.2523 0.036 Uiso 1 1 calc R
C45 C 0.8534(4) 1.0225(4) 0.3315(2) 0.0361(10) Uani 1 1 d .
H45 H 0.8930 1.0866 0.3237 0.043 Uiso 1 1 calc R
C46 C 0.7893(4) 1.0300(4) 0.3845(2) 0.0375(11) Uani 1 1 d .
H46 H 0.7850 1.0990 0.4138 0.045 Uiso 1 1 calc R
C47 C 0.7315(4) 0.9371(4) 0.3949(3) 0.0401(12) Uani 1 1 d .
H47 H 0.6852 0.9422 0.4306 0.048 Uiso 1 1 calc R
C48 C 0.7407(4) 0.8357(4) 0.3534(2) 0.0346(10) Uani 1 1 d .
H48 H 0.7020 0.7719 0.3626 0.042 Uiso 1 1 calc R
C49 C 0.6912(4) 0.6706(3) 0.1985(2) 0.0259(9) Uani 1 1 d .
C50 C 0.5886(4) 0.7213(4) 0.2081(2) 0.0289(9) Uani 1 1 d .
H50 H 0.5871 0.7779 0.2468 0.035 Uiso 1 1 calc R
C51 C 0.4895(4) 0.6929(4) 0.1642(3) 0.0387(11) Uani 1 1 d .
H51 H 0.4224 0.7301 0.1729 0.046 Uiso 1 1 calc R
C52 C 0.4880(4) 0.6101(4) 0.1073(3) 0.0395(11) Uani 1 1 d .
H52 H 0.4201 0.5901 0.0771 0.047 Uiso 1 1 calc R
C53 C 0.5870(5) 0.5570(4) 0.0953(3) 0.0424(12) Uani 1 1 d .
H53 H 0.5874 0.5006 0.0564 0.051 Uiso 1 1 calc R
C54 C 0.6858(4) 0.5865(4) 0.1401(2) 0.0343(10) Uani 1 1 d .
H54 H 0.7524 0.5485 0.1311 0.041 Uiso 1 1 calc R
C55 C 0.8372(3) 0.6048(3) 0.3016(2) 0.0251(9) Uani 1 1 d .
C56 C 0.7860(4) 0.4988(3) 0.2898(2) 0.0288(9) Uani 1 1 d .
H56 H 0.7316 0.4797 0.2500 0.035 Uiso 1 1 calc R
C57 C 0.8123(4) 0.4192(4) 0.3350(2) 0.0358(11) Uani 1 1 d .
H57 H 0.7752 0.3480 0.3254 0.043 Uiso 1 1 calc R
C58 C 0.8912(4) 0.4436(4) 0.3929(2) 0.0366(11) Uani 1 1 d .
H58 H 0.9093 0.3898 0.4233 0.044 Uiso 1 1 calc R
C59 C 0.9436(4) 0.5481(4) 0.4059(2) 0.0390(11) Uani 1 1 d .
H59 H 0.9982 0.5664 0.4457 0.047 Uiso 1 1 calc R
C60 C 0.9171(4) 0.6259(4) 0.3615(2) 0.0332(10) Uani 1 1 d .
H60 H 0.9545 0.6969 0.3719 0.040 Uiso 1 1 calc R

loop_
_atom_site_aniso_label
_atom_site_aniso_U_11
_atom_site_aniso_U_22
_atom_site_aniso_U_33
_atom_site_aniso_U_23
_atom_site_aniso_U_13
_atom_site_aniso_U_12
Fe1 0.0180(3) 0.0164(3) 0.0113(3) 0.00172(19) 0.00389(19) 0.00156(19)
N1 0.0221(16) 0.0215(16) 0.0151(15) 0.0047(12) 0.0044(12) 0.0040(13)
N2 0.0211(17) 0.0243(16) 0.0193(16) 0.0078(13) 0.0031(13) 0.0022(13)
N3 0.0205(16) 0.0182(15) 0.0163(15) 0.0028(12) 0.0063(12) 0.0011(12)
N4 0.0290(18) 0.0170(15) 0.0179(16) 0.0063(12) 0.0099(13) 0.0028(13)
N5 0.0234(17) 0.0186(15) 0.0170(16) 0.0011(12) 0.0056(13) 0.0039(12)
N6 0.0188(16) 0.0236(16) 0.0182(16) 0.0023(13) 0.0052(13) 0.0029(13)
N7 0.0210(16) 0.0222(16) 0.0142(15) 0.0025(12) 0.0018(12) -0.0011(13)
N8 0.0246(17) 0.0198(16) 0.0173(16) 0.0014(12) 0.0029(13) -0.0006(13)
B1 0.032(3) 0.027(2) 0.017(2) 0.0033(17) 0.0031(18) 0.0095(19)
C1 0.0219(19) 0.0176(17) 0.0152(18) 0.0012(14) 0.0075(14) 0.0028(14)
C2 0.0180(18) 0.0179(17) 0.0154(18) 0.0011(14) 0.0010(14) 0.0030(14)
C3 0.0231(19) 0.0220(18) 0.0108(17) 0.0056(14) 0.0033(14) 0.0027(15)
C4 0.0220(19) 0.0211(18) 0.0132(17) 0.0028(14) 0.0065(14) 0.0022(15)
C5 0.033(2) 0.026(2) 0.019(2) 0.0087(16) 0.0052(16) 0.0078(17)
C6 0.027(2) 0.032(2) 0.029(2) 0.0119(18) 0.0010(17) 0.0071(17)
C7 0.038(3) 0.039(2) 0.035(3) 0.025(2) 0.005(2) 0.008(2)
C8 0.031(3) 0.077(4) 0.056(3) 0.042(3) 0.004(2) 0.020(3)
C9 0.023(2) 0.0237(19) 0.022(2) 0.0052(15) 0.0080(16) -0.0006(15)
C10 0.038(3) 0.039(2) 0.028(2) 0.0046(19) 0.0186(19) 0.008(2)
C11 0.0185(19) 0.037(2) 0.024(2) 0.0130(17) 0.0051(16) 0.0034(16)
C12 0.026(2) 0.046(3) 0.045(3) 0.009(2) 0.006(2) -0.005(2)
C13 0.026(2) 0.027(2) 0.021(2) 0.0051(16) 0.0119(16) -0.0041(16)
C14 0.033(2) 0.027(2) 0.024(2) 0.0095(16) 0.0125(17) -0.0012(17)
C15 0.040(3) 0.037(2) 0.031(2) 0.0038(19) 0.023(2) -0.002(2)
C16 0.069(4) 0.030(2) 0.055(3) 0.016(2) 0.042(3) 0.001(2)
C17 0.028(2) 0.0199(19) 0.026(2) 0.0008(16) 0.0089(17) 0.0043(16)
C18 0.039(3) 0.033(2) 0.024(2) -0.0047(18) 0.0112(19) -0.0022(19)
C19 0.040(2) 0.0195(19) 0.023(2) 0.0000(16) 0.0142(18) 0.0012(17)
C20 0.049(3) 0.024(2) 0.046(3) 0.001(2) 0.012(2) 0.014(2)
C21 0.036(2) 0.0227(19) 0.0184(19) -0.0005(15) 0.0110(17) 0.0080(17)
C22 0.029(2) 0.025(2) 0.019(2) 0.0040(15) 0.0069(16) 0.0083(16)
C23 0.048(3) 0.035(2) 0.022(2) -0.0029(18) 0.0041(19) 0.011(2)
C24 0.039(3) 0.039(3) 0.044(3) 0.000(2) 0.021(2) 0.014(2)
C25 0.025(2) 0.024(2) 0.023(2) -0.0017(16) 0.0009(16) -0.0003(16)
C26 0.031(2) 0.048(3) 0.026(2) -0.003(2) -0.0086(18) 0.002(2)
C27 0.020(2) 0.040(2) 0.020(2) -0.0033(17) 0.0053(16) -0.0007(17)
C28 0.029(2) 0.047(3) 0.041(3) 0.001(2) 0.007(2) -0.009(2)
C29 0.023(2) 0.030(2) 0.0181(19) -0.0011(16) 0.0032(15) -0.0053(16)
C30 0.027(2) 0.026(2) 0.024(2) -0.0054(16) 0.0058(16) -0.0070(17)
C31 0.032(2) 0.047(3) 0.026(2) 0.000(2) -0.0044(19) -0.007(2)
C32 0.040(3) 0.027(2) 0.046(3) -0.009(2) 0.004(2) -0.012(2)
C33 0.027(2) 0.025(2) 0.021(2) 0.0053(16) 0.0015(16) 0.0055(16)
C34 0.040(3) 0.037(2) 0.023(2) 0.0130(18) 0.0050(18) 0.0030(19)
C35 0.042(2) 0.0172(18) 0.0162(19) 0.0022(15) 0.0030(17) 0.0025(17)
C36 0.053(3) 0.026(2) 0.034(3) 0.0037(19) 0.004(2) 0.015(2)
C37 0.031(2) 0.0223(19) 0.023(2) -0.0028(15) 0.0065(17) 0.0001(16)
C38 0.029(2) 0.040(2) 0.020(2) 0.0037(17) 0.0054(17) -0.0042(18)
C39 0.027(2) 0.046(3) 0.039(3) -0.001(2) 0.010(2) 0.000(2)
C40 0.049(3) 0.032(2) 0.035(3) -0.0062(19) 0.025(2) -0.010(2)
C41 0.064(3) 0.031(2) 0.035(3) 0.013(2) 0.025(2) 0.004(2)
C42 0.047(3) 0.029(2) 0.031(2) 0.0083(18) 0.012(2) 0.010(2)
C43 0.022(2) 0.027(2) 0.025(2) 0.0014(16) -0.0006(16) 0.0035(16)
C44 0.037(2) 0.027(2) 0.024(2) 0.0024(17) 0.0021(18) 0.0043(18)
C45 0.042(3) 0.028(2) 0.036(3) 0.0016(19) -0.001(2) 0.0050(19)
C46 0.032(2) 0.038(3) 0.035(3) -0.010(2) -0.0082(19) 0.013(2)
C47 0.032(2) 0.050(3) 0.034(3) -0.012(2) 0.009(2) 0.006(2)
C48 0.033(2) 0.039(3) 0.031(2) -0.0043(19) 0.0073(19) -0.0018(19)
C49 0.031(2) 0.022(2) 0.025(2) 0.0053(16) 0.0060(17) -0.0017(16)
C50 0.028(2) 0.033(2) 0.026(2) 0.0083(18) 0.0022(17) -0.0028(18)
C51 0.031(2) 0.052(3) 0.036(3) 0.020(2) 0.001(2) -0.004(2)
C52 0.042(3) 0.043(3) 0.033(3) 0.016(2) -0.006(2) -0.014(2)
C53 0.060(3) 0.032(2) 0.031(3) 0.004(2) -0.009(2) -0.007(2)
C54 0.042(3) 0.031(2) 0.027(2) 0.0026(18) -0.0035(19) 0.0014(19)
C55 0.025(2) 0.031(2) 0.021(2) 0.0032(16) 0.0073(16) 0.0047(16)
C56 0.037(2) 0.027(2) 0.023(2) 0.0046(17) 0.0045(18) 0.0071(18)
C57 0.052(3) 0.027(2) 0.031(2) 0.0086(18) 0.013(2) 0.011(2)
C58 0.040(3) 0.049(3) 0.028(2) 0.018(2) 0.016(2) 0.022(2)
C59 0.035(3) 0.060(3) 0.024(2) 0.013(2) 0.0032(19) 0.008(2)
C60 0.032(2) 0.045(3) 0.024(2) 0.0104(19) 0.0044(18) -0.001(2)

loop_
_atom_type_symbol
_atom_type_description
_atom_type_scat_dispersion_real
_atom_type_scat_dispersion_imag
_atom_type_scat_source
C C 0.0033 0.0016 'International Tables Vol C Tables 4.2.6.8 and 6.1.1.4'
H H 0.0000 0.0000 'International Tables Vol C Tables 4.2.6.8 and 6.1.1.4'
B B 0.0013 0.0007 'International Tables Vol C Tables 4.2.6.8 and 6.1.1.4'
Fe Fe 0.3463 0.8444 'International Tables Vol C Tables 4.2.6.8 and 6.1.1.4'
N N 0.0061 0.0033 'International Tables Vol C Tables 4.2.6.8 and 6.1.1.4'

loop_
_geom_angle_atom_site_label_1
_geom_angle_atom_site_label_2
_geom_angle_atom_site_label_3
_geom_angle
C1 Fe1 C2 113.88(14)
C1 Fe1 C3 100.41(14)
C1 Fe1 C4 114.48(15)
C2 Fe1 C3 113.89(14)
C2 Fe1 C4 100.58(14)
C4 Fe1 C3 114.30(15)
C1 N1 C5 112.6(3)
C1 N1 C9 123.2(3)
C5 N1 C9 124.1(3)
C1 N2 C6 112.5(3)
C1 N2 C11 123.9(3)
C6 N2 C11 123.6(3)
C2 N3 C13 112.1(3)
C2 N3 C17 123.6(3)
C13 N3 C17 124.2(3)
C2 N4 C14 112.1(3)
C2 N4 C19 124.7(3)
C14 N4 C19 123.2(3)
C3 N5 C21 112.5(3)
C3 N5 C25 123.6(3)
C21 N5 C25 123.9(3)
C3 N6 C22 112.6(3)
C3 N6 C27 124.2(3)
C22 N6 C27 123.2(3)
C4 N7 C29 112.5(3)
C4 N7 C33 123.5(3)
C29 N7 C33 124.0(3)
C4 N8 C30 112.1(3)
C4 N8 C35 124.2(3)
C30 N8 C35 123.6(3)
C37 B1 C43 110.7(3)
C37 B1 C55 109.6(3)
C49 B1 C37 109.0(3)
C49 B1 C43 110.4(3)
C49 B1 C55 110.2(3)
C55 B1 C43 107.0(3)
N1 C1 Fe1 123.6(3)
N1 C1 N2 102.1(3)
N2 C1 Fe1 134.3(3)
N3 C2 Fe1 123.4(3)
N4 C2 Fe1 133.8(3)
N4 C2 N3 102.7(3)
N5 C3 Fe1 124.0(3)
N5 C3 N6 102.6(3)
N6 C3 Fe1 133.4(3)
N7 C4 Fe1 123.9(3)
N7 C4 N8 102.5(3)
N8 C4 Fe1 133.5(3)
N1 C5 C7 123.1(4)
C6 C5 N1 105.9(3)
C6 C5 C7 130.9(4)
N2 C6 C8 123.1(4)
C5 C6 N2 106.9(4)
C5 C6 C8 129.9(4)
C5 C7 H7A 109.5
C5 C7 H7B 109.5
C5 C7 H7C 109.5
H7A C7 H7B 109.5
H7A C7 H7C 109.5
H7B C7 H7C 109.5
C6 C8 H8A 109.5
C6 C8 H8B 109.5
C6 C8 H8C 109.5
H8A C8 H8B 109.5
H8A C8 H8C 109.5
H8B C8 H8C 109.5
N1 C9 H9A 108.7
N1 C9 H9B 108.7
N1 C9 C10 114.0(3)
H9A C9 H9B 107.6
C10 C9 H9A 108.7
C10 C9 H9B 108.7
C9 C10 H10A 109.5
C9 C10 H10B 109.5
C9 C10 H10C 109.5
H10A C10 H10B 109.5
H10A C10 H10C 109.5
H10B C10 H10C 109.5
N2 C11 H11A 108.9
N2 C11 H11B 108.9
N2 C11 C12 113.4(3)
H11A C11 H11B 107.7
C12 C11 H11A 108.9
C12 C11 H11B 108.9
C11 C12 H12A 109.5
C11 C12 H12B 109.5
C11 C12 H12C 109.5
H12A C12 H12B 109.5
H12A C12 H12C 109.5
H12B C12 H12C 109.5
N3 C13 C15 123.4(4)
C14 C13 N3 106.6(3)
C14 C13 C15 129.9(4)
N4 C14 C16 123.4(4)
C13 C14 N4 106.4(3)
C13 C14 C16 130.1(4)
C13 C15 H15A 109.5
C13 C15 H15B 109.5
C13 C15 H15C 109.5
H15A C15 H15B 109.5
H15A C15 H15C 109.5
H15B C15 H15C 109.5
C14 C16 H16A 109.5
C14 C16 H16B 109.5
C14 C16 H16C 109.5
H16A C16 H16B 109.5
H16A C16 H16C 109.5
H16B C16 H16C 109.5
N3 C17 H17A 108.8
N3 C17 H17B 108.8
N3 C17 C18 113.6(4)
H17A C17 H17B 107.7
C18 C17 H17A 108.8
C18 C17 H17B 108.8
C17 C18 H18A 109.5
C17 C18 H18B 109.5
C17 C18 H18C 109.5
H18A C18 H18B 109.5
H18A C18 H18C 109.5
H18B C18 H18C 109.5
N4 C19 H19A 108.9
N4 C19 H19B 108.9
N4 C19 C20 113.3(3)
H19A C19 H19B 107.7
C20 C19 H19A 108.9
C20 C19 H19B 108.9
C19 C20 H20A 109.5
C19 C20 H20B 109.5
C19 C20 H20C 109.5
H20A C20 H20B 109.5
H20A C20 H20C 109.5
H20B C20 H20C 109.5
N5 C21 C23 123.7(4)
C22 C21 N5 106.1(3)
C22 C21 C23 130.2(4)
N6 C22 C24 123.9(4)
C21 C22 N6 106.2(3)
C21 C22 C24 129.6(4)
C21 C23 H23A 109.5
C21 C23 H23B 109.5
C21 C23 H23C 109.5
H23A C23 H23B 109.5
H23A C23 H23C 109.5
H23B C23 H23C 109.5
C22 C24 H24A 109.5
C22 C24 H24B 109.5
C22 C24 H24C 109.5
H24A C24 H24B 109.5
H24A C24 H24C 109.5
H24B C24 H24C 109.5
N5 C25 H25A 108.8
N5 C25 H25B 108.8
N5 C25 C26 113.9(4)
H25A C25 H25B 107.7
C26 C25 H25A 108.8
C26 C25 H25B 108.8
C25 C26 H26A 109.5
C25 C26 H26B 109.5
C25 C26 H26C 109.5
H26A C26 H26B 109.5
H26A C26 H26C 109.5
H26B C26 H26C 109.5
N6 C27 H27A 108.8
N6 C27 H27B 108.8
N6 C27 C28 113.7(4)
H27A C27 H27B 107.7
C28 C27 H27A 108.8
C28 C27 H27B 108.8
C27 C28 H28A 109.5
C27 C28 H28B 109.5
C27 C28 H28C 109.5
H28A C28 H28B 109.5
H28A C28 H28C 109.5
H28B C28 H28C 109.5
N7 C29 C31 122.8(4)
C30 C29 N7 106.4(3)
C30 C29 C31 130.7(4)
N8 C30 C32 123.3(4)
C29 C30 N8 106.6(3)
C29 C30 C32 129.9(4)
C29 C31 H31A 109.5
C29 C31 H31B 109.5
C29 C31 H31C 109.5
H31A C31 H31B 109.5
H31A C31 H31C 109.5
H31B C31 H31C 109.5
C30 C32 H32A 109.5
C30 C32 H32B 109.5
C30 C32 H32C 109.5
H32A C32 H32B 109.5
H32A C32 H32C 109.5
H32B C32 H32C 109.5
N7 C33 H33A 108.7
N7 C33 H33B 108.7
N7 C33 C34 114.2(3)
H33A C33 H33B 107.6
C34 C33 H33A 108.7
C34 C33 H33B 108.7
C33 C34 H34A 109.5
C33 C34 H34B 109.5
C33 C34 H34C 109.5
H34A C34 H34B 109.5
H34A C34 H34C 109.5
H34B C34 H34C 109.5
N8 C35 H35A 109.0
N8 C35 H35B 109.0
N8 C35 C36 113.1(3)
H35A C35 H35B 107.8
C36 C35 H35A 109.0
C36 C35 H35B 109.0
C35 C36 H36A 109.5
C35 C36 H36B 109.5
C35 C36 H36C 109.5
H36A C36 H36B 109.5
H36A C36 H36C 109.5
H36B C36 H36C 109.5
C38 C37 B1 124.6(4)
C38 C37 C42 115.0(4)
C42 C37 B1 120.3(4)
C37 C38 H38 118.8
C37 C38 C39 122.5(4)
C39 C38 H38 118.8
C38 C39 H39 119.9
C40 C39 C38 120.3(5)
C40 C39 H39 119.9
C39 C40 H40 120.4
C41 C40 C39 119.1(4)
C41 C40 H40 120.4
C40 C41 H41 119.9
C40 C41 C42 120.2(4)
C42 C41 H41 119.9
C37 C42 H42 118.5
C41 C42 C37 122.9(5)
C41 C42 H42 118.5
C44 C43 B1 123.7(4)
C44 C43 C48 115.0(4)
C48 C43 B1 121.3(4)
C43 C44 H44 118.8
C43 C44 C45 122.3(4)
C45 C44 H44 118.8
C44 C45 H45 120.0
C46 C45 C44 120.0(5)
C46 C45 H45 120.0
C45 C46 H46 120.2
C47 C46 C45 119.6(4)
C47 C46 H46 120.2
C46 C47 H47 120.0
C46 C47 C48 120.0(4)
C48 C47 H47 120.0
C43 C48 H48 118.5
C47 C48 C43 123.0(4)
C47 C48 H48 118.5
C50 C49 B1 125.5(4)
C50 C49 C54 114.6(4)
C54 C49 B1 119.8(4)
C49 C50 H50 118.3
C51 C50 C49 123.3(4)
C51 C50 H50 118.3
C50 C51 H51 119.9
C50 C51 C52 120.2(5)
C52 C51 H51 119.9
C51 C52 H52 120.5
C51 C52 C53 119.0(4)
C53 C52 H52 120.5
C52 C53 H53 120.0
C52 C53 C54 120.0(5)
C54 C53 H53 120.0
C49 C54 H54 118.6
C53 C54 C49 122.8(5)
C53 C54 H54 118.6
C56 C55 B1 123.6(4)
C56 C55 C60 115.2(4)
C60 C55 B1 121.1(4)
C55 C56 H56 118.9
C55 C56 C57 122.1(4)
C57 C56 H56 118.9
C56 C57 H57 119.7
C58 C57 C56 120.6(4)
C58 C57 H57 119.7
C57 C58 H58 120.7
C57 C58 C59 118.6(4)
C59 C58 H58 120.7
C58 C59 H59 119.7
C60 C59 C58 120.5(4)
C60 C59 H59 119.7
C55 C60 H60 118.5
C59 C60 C55 123.0(4)
C59 C60 H60 118.5

loop_
_geom_bond_atom_site_label_1
_geom_bond_atom_site_label_2
_geom_bond_distance
Fe1 C1 2.053(4)
Fe1 C2 2.056(4)
Fe1 C3 2.064(4)
Fe1 C4 2.061(4)
N1 C1 1.373(5)
N1 C5 1.404(5)
N1 C9 1.458(5)
N2 C1 1.372(5)
N2 C6 1.395(5)
N2 C11 1.469(5)
N3 C2 1.376(5)
N3 C13 1.393(5)
N3 C17 1.466(5)
N4 C2 1.366(5)
N4 C14 1.403(5)
N4 C19 1.462(5)
N5 C3 1.366(5)
N5 C21 1.404(5)
N5 C25 1.458(5)
N6 C3 1.375(5)
N6 C22 1.395(5)
N6 C27 1.467(5)
N7 C4 1.370(5)
N7 C29 1.402(5)
N7 C33 1.462(5)
N8 C4 1.376(5)
N8 C30 1.403(5)
N8 C35 1.452(5)
B1 C37 1.641(6)
B1 C43 1.662(6)
B1 C49 1.634(6)
B1 C55 1.662(6)
C5 C6 1.344(6)
C5 C7 1.488(6)
C6 C8 1.496(6)
C7 H7A 0.9800
C7 H7B 0.9800
C7 H7C 0.9800
C8 H8A 0.9800
C8 H8B 0.9800
C8 H8C 0.9800
C9 H9A 0.9900
C9 H9B 0.9900
C9 C10 1.529(5)
C10 H10A 0.9800
C10 H10B 0.9800
C10 H10C 0.9800
C11 H11A 0.9900
C11 H11B 0.9900
C11 C12 1.515(6)
C12 H12A 0.9800
C12 H12B 0.9800
C12 H12C 0.9800
C13 C14 1.346(6)
C13 C15 1.500(5)
C14 C16 1.491(6)
C15 H15A 0.9800
C15 H15B 0.9800
C15 H15C 0.9800
C16 H16A 0.9800
C16 H16B 0.9800
C16 H16C 0.9800
C17 H17A 0.9900
C17 H17B 0.9900
C17 C18 1.516(6)
C18 H18A 0.9800
C18 H18B 0.9800
C18 H18C 0.9800
C19 H19A 0.9900
C19 H19B 0.9900
C19 C20 1.524(7)
C20 H20A 0.9800
C20 H20B 0.9800
C20 H20C 0.9800
C21 C22 1.359(6)
C21 C23 1.479(6)
C22 C24 1.491(6)
C23 H23A 0.9800
C23 H23B 0.9800
C23 H23C 0.9800
C24 H24A 0.9800
C24 H24B 0.9800
C24 H24C 0.9800
C25 H25A 0.9900
C25 H25B 0.9900
C25 C26 1.523(6)
C26 H26A 0.9800
C26 H26B 0.9800
C26 H26C 0.9800
C27 H27A 0.9900
C27 H27B 0.9900
C27 C28 1.506(6)
C28 H28A 0.9800
C28 H28B 0.9800
C28 H28C 0.9800
C29 C30 1.347(6)
C29 C31 1.496(6)
C30 C32 1.499(6)
C31 H31A 0.9800
C31 H31B 0.9800
C31 H31C 0.9800
C32 H32A 0.9800
C32 H32B 0.9800
C32 H32C 0.9800
C33 H33A 0.9900
C33 H33B 0.9900
C33 C34 1.519(6)
C34 H34A 0.9800
C34 H34B 0.9800
C34 H34C 0.9800
C35 H35A 0.9900
C35 H35B 0.9900
C35 C36 1.529(6)
C36 H36A 0.9800
C36 H36B 0.9800
C36 H36C 0.9800
C37 C38 1.390(6)
C37 C42 1.405(6)
C38 H38 0.9500
C38 C39 1.410(6)
C39 H39 0.9500
C39 C40 1.374(7)
C40 H40 0.9500
C40 C41 1.372(7)
C41 H41 0.9500
C41 C42 1.395(6)
C42 H42 0.9500
C43 C44 1.399(6)
C43 C48 1.402(6)
C44 H44 0.9500
C44 C45 1.402(6)
C45 H45 0.9500
C45 C46 1.374(7)
C46 H46 0.9500
C46 C47 1.372(7)
C47 H47 0.9500
C47 C48 1.386(6)
C48 H48 0.9500
C49 C50 1.405(6)
C49 C54 1.416(6)
C50 H50 0.9500
C50 C51 1.384(6)
C51 H51 0.9500
C51 C52 1.388(7)
C52 H52 0.9500
C52 C53 1.389(8)
C53 H53 0.9500
C53 C54 1.392(7)
C54 H54 0.9500
C55 C56 1.394(6)
C55 C60 1.407(6)
C56 H56 0.9500
C56 C57 1.407(6)
C57 H57 0.9500
C57 C58 1.375(7)
C58 H58 0.9500
C58 C59 1.384(7)
C59 H59 0.9500
C59 C60 1.380(7)
C60 H60 0.9500

loop_
_geom_torsion_atom_site_label_1
_geom_torsion_atom_site_label_2
_geom_torsion_atom_site_label_3
_geom_torsion_atom_site_label_4
_geom_torsion
N1 C5 C6 N2 -1.0(5)
N1 C5 C6 C8 175.1(5)
N3 C13 C14 N4 0.3(5)
N3 C13 C14 C16 -176.5(5)
N5 C21 C22 N6 0.0(4)
N5 C21 C22 C24 173.8(4)
N7 C29 C30 N8 0.7(4)
N7 C29 C30 C32 -173.6(4)
B1 C37 C38 C39 179.8(4)
B1 C37 C42 C41 178.9(4)
B1 C43 C44 C45 179.7(4)
B1 C43 C48 C47 -178.5(4)
B1 C49 C50 C51 -179.8(4)
B1 C49 C54 C53 179.9(4)
B1 C55 C56 C57 178.6(4)
B1 C55 C60 C59 -178.5(4)
C1 N1 C5 C6 0.3(5)
C1 N1 C5 C7 177.3(4)
C1 N1 C9 C10 108.9(4)
C1 N2 C6 C5 1.4(5)
C1 N2 C6 C8 -174.9(4)
C1 N2 C11 C12 -107.4(4)
C2 N3 C13 C14 0.7(5)
C2 N3 C13 C15 -177.2(4)
C2 N3 C17 C18 -110.8(4)
C2 N4 C14 C13 -1.3(5)
C2 N4 C14 C16 175.9(4)
C2 N4 C19 C20 106.0(4)
C3 N5 C21 C22 -1.1(5)
C3 N5 C21 C23 178.0(4)
C3 N5 C25 C26 108.6(4)
C3 N6 C22 C21 1.1(4)
C3 N6 C22 C24 -173.1(4)
C3 N6 C27 C28 -102.8(4)
C4 N7 C29 C30 0.1(4)
C4 N7 C29 C31 -176.5(4)
C4 N7 C33 C34 -106.5(4)
C4 N8 C30 C29 -1.2(4)
C4 N8 C30 C32 173.5(4)
C4 N8 C35 C36 104.1(4)
C5 N1 C1 Fe1 -178.5(3)
C5 N1 C1 N2 0.6(4)
C5 N1 C9 C10 -72.9(5)
C6 N2 C1 Fe1 177.7(3)
C6 N2 C1 N1 -1.2(4)
C6 N2 C11 C12 71.2(5)
C7 C5 C6 N2 -177.7(4)
C7 C5 C6 C8 -1.7(9)
C9 N1 C1 Fe1 -0.2(5)
C9 N1 C1 N2 178.9(3)
C9 N1 C5 C6 -178.1(4)
C9 N1 C5 C7 -1.1(6)
C11 N2 C1 Fe1 -3.5(6)
C11 N2 C1 N1 177.5(3)
C11 N2 C6 C5 -177.3(4)
C11 N2 C6 C8 6.3(7)
C13 N3 C2 Fe1 -178.7(3)
C13 N3 C2 N4 -1.4(4)
C13 N3 C17 C18 73.0(5)
C14 N4 C2 Fe1 178.5(3)
C14 N4 C2 N3 1.6(4)
C14 N4 C19 C20 -74.9(5)
C15 C13 C14 N4 178.1(4)
C15 C13 C14 C16 1.2(9)
C17 N3 C2 Fe1 4.7(5)
C17 N3 C2 N4 -178.0(3)
C17 N3 C13 C14 177.3(4)
C17 N3 C13 C15 -0.6(6)
C19 N4 C2 Fe1 -2.3(6)
C19 N4 C2 N3 -179.1(4)
C19 N4 C14 C13 179.4(4)
C19 N4 C14 C16 -3.4(7)
C21 N5 C3 Fe1 -177.3(3)
C21 N5 C3 N6 1.7(4)
C21 N5 C25 C26 -74.8(5)
C22 N6 C3 Fe1 177.2(3)
C22 N6 C3 N5 -1.7(4)
C22 N6 C27 C28 74.6(5)
C23 C21 C22 N6 -179.0(4)
C23 C21 C22 C24 -5.2(8)
C25 N5 C3 Fe1 -0.3(5)
C25 N5 C3 N6 178.7(3)
C25 N5 C21 C22 -178.1(3)
C25 N5 C21 C23 1.0(6)
C27 N6 C3 Fe1 -5.2(6)
C27 N6 C3 N5 175.9(3)
C27 N6 C22 C21 -176.5(4)
C27 N6 C22 C24 9.2(6)
C29 N7 C4 Fe1 176.1(3)
C29 N7 C4 N8 -0.8(4)
C29 N7 C33 C34 74.7(5)
C30 N8 C4 Fe1 -175.3(3)
C30 N8 C4 N7 1.2(4)
C30 N8 C35 C36 -71.7(5)
C31 C29 C30 N8 176.9(4)
C31 C29 C30 C32 2.6(8)
C33 N7 C4 Fe1 -2.9(5)
C33 N7 C4 N8 -179.7(3)
C33 N7 C29 C30 179.0(3)
C33 N7 C29 C31 2.5(6)
C35 N8 C4 Fe1 8.6(6)
C35 N8 C4 N7 -175.0(3)
C35 N8 C30 C29 175.0(3)
C35 N8 C30 C32 -10.3(6)
C37 B1 C43 C44 12.9(6)
C37 B1 C43 C48 -167.7(4)
C37 B1 C49 C50 -138.9(4)
C37 B1 C49 C54 41.8(5)
C37 B1 C55 C56 -100.9(4)
C37 B1 C55 C60 77.4(5)
C37 C38 C39 C40 0.7(7)
C38 C37 C42 C41 -0.8(6)
C38 C39 C40 C41 0.4(7)
C39 C40 C41 C42 -1.6(7)
C40 C41 C42 C37 1.9(7)
C42 C37 C38 C39 -0.5(6)
C43 B1 C37 C38 106.5(4)
C43 B1 C37 C42 -73.2(5)
C43 B1 C49 C50 -17.2(6)
C43 B1 C49 C54 163.5(4)
C43 B1 C55 C56 139.1(4)
C43 B1 C55 C60 -42.7(5)
C43 C44 C45 C46 -0.4(7)
C44 C43 C48 C47 1.1(7)
C44 C45 C46 C47 -0.7(7)
C45 C46 C47 C48 1.9(7)
C46 C47 C48 C43 -2.2(8)
C48 C43 C44 C45 0.2(6)
C49 B1 C37 C38 -132.0(4)
C49 B1 C37 C42 48.3(5)
C49 B1 C43 C44 -107.8(5)
C49 B1 C43 C48 71.6(5)
C49 B1 C55 C56 19.1(5)
C49 B1 C55 C60 -162.7(4)
C49 C50 C51 C52 0.3(7)
C50 C49 C54 C53 0.6(6)
C50 C51 C52 C53 -0.3(7)
C51 C52 C53 C54 0.4(7)
C52 C53 C54 C49 -0.6(7)
C54 C49 C50 C51 -0.5(6)
C55 B1 C37 C38 -11.3(5)
C55 B1 C37 C42 169.0(4)
C55 B1 C43 C44 132.2(4)
C55 B1 C43 C48 -48.3(5)
C55 B1 C49 C50 100.7(4)
C55 B1 C49 C54 -78.5(5)
C55 C56 C57 C58 -0.4(7)
C56 C55 C60 C59 -0.1(6)
C56 C57 C58 C59 0.3(7)
C57 C58 C59 C60 -0.1(7)
C58 C59 C60 C55 -0.1(7)
C60 C55 C56 C57 0.3(6)
